data_1563595
loop_
_publ_author_name
'Min, Sehye'
'Choi, Jonghoon'
'Yoo, Changho'
'Graham, Peter M.'
'Lee, Yunho'

_publ_section_title
;
 Ni(0)-Promoted Activation of Csp2--H and Csp2--O Bonds
;
_journal_name_full 'Chemical Science'
_journal_paper_doi 10.1039/D1SC02210E
_journal_year 2021
_chemical_formula_sum 'C36 H51 N Ni P2'
_chemical_formula_weight 618.42
_space_group_crystal_system orthorhombic
_space_group_IT_number 29
_space_group_name_Hall 'P 2c -2ac'
_space_group_name_H-M_alt 'P c a 21'
_atom_sites_solution_hydrogens geom
_audit_creation_method SHELXL-2018/3
_audit_update_record
;
2019-11-26 deposited with the CCDC.	2021-06-17 downloaded from the CCDC.
;
_cell_angle_alpha 90
_cell_angle_beta 90
_cell_angle_gamma 90
_cell_formula_units_Z 4
_cell_length_a 10.849(3)
_cell_length_b 16.888(5)
_cell_length_c 18.019(6)
_cell_measurement_reflns_used 35477
_cell_measurement_temperature 120(2)
_cell_measurement_theta_max 25.499
_cell_measurement_theta_min 1.206
_cell_volume 3301.4(17)
_computing_cell_refinement 'Bruker SMART'
_computing_data_collection 'Bruker SMART'
_computing_data_reduction 'Bruker SAINT'
_computing_molecular_graphics 'Bruker SHELXTL'
_computing_publication_material 'Bruker SHELXTL'
_computing_structure_refinement 'SHELXL-2018/3 (Sheldrick, 2018)'
_computing_structure_solution 'SHELXT 2018/2 (Sheldrick, 2018)'
_diffrn_ambient_temperature 120(2)
_diffrn_measured_fraction_theta_full 1.000
_diffrn_measured_fraction_theta_max 1.000
_diffrn_measurement_device_type 'CCD area detector'
_diffrn_measurement_method 'phi and omega scans'
_diffrn_radiation_type MoK\a
_diffrn_radiation_wavelength 0.71073
_diffrn_reflns_av_R_equivalents 0.0715
_diffrn_reflns_av_unetI/netI 0.0598
_diffrn_reflns_Laue_measured_fraction_full 1.000
_diffrn_reflns_Laue_measured_fraction_max 1.000
_diffrn_reflns_limit_h_max 13
_diffrn_reflns_limit_h_min -13
_diffrn_reflns_limit_k_max 20
_diffrn_reflns_limit_k_min -20
_diffrn_reflns_limit_l_max 21
_diffrn_reflns_limit_l_min -21
_diffrn_reflns_number 35477
_diffrn_reflns_point_group_measured_fraction_full 0.994
_diffrn_reflns_point_group_measured_fraction_max 0.994
_diffrn_reflns_theta_full 25.242
_diffrn_reflns_theta_max 25.499
_diffrn_reflns_theta_min 1.206
_exptl_absorpt_coefficient_mu 0.709
_exptl_crystal_colour yellow
_exptl_crystal_density_diffrn 1.244
_exptl_crystal_description dot
_exptl_crystal_F_000 1328
_exptl_crystal_recrystallization_method 'Re-crystallisation from solvent: diethyl ether'
_exptl_crystal_size_max 0.05
_exptl_crystal_size_mid 0.05
_exptl_crystal_size_min 0.05
_refine_diff_density_max 1.339
_refine_diff_density_min -0.581
_refine_diff_density_rms 0.086
_refine_ls_abs_structure_details
;
 Refined as an inversion twin.
;
_refine_ls_abs_structure_Flack 0.38(3)
_refine_ls_extinction_method none
_refine_ls_goodness_of_fit_ref 1.062
_refine_ls_hydrogen_treatment constr
_refine_ls_matrix_type full
_refine_ls_number_parameters 375
_refine_ls_number_reflns 6113
_refine_ls_number_restraints 70
_refine_ls_restrained_S_all 1.558
_refine_ls_R_factor_all 0.0694
_refine_ls_R_factor_gt 0.0492
_refine_ls_shift/su_max 0.000
_refine_ls_shift/su_mean 0.000
_refine_ls_structure_factor_coef Fsqd
_refine_ls_weighting_details 'w=1/[\s^2^(Fo^2^)+(0.0604P)^2^+4.5830P] where P=(Fo^2^+2Fc^2^)/3'
_refine_ls_weighting_scheme calc
_refine_ls_wR_factor_gt 0.1171
_refine_ls_wR_factor_ref 0.1297
_reflns_Friedel_coverage 0.919
_reflns_Friedel_fraction_full 0.989
_reflns_Friedel_fraction_max 0.988
_reflns_number_gt 5044
_reflns_number_total 6113
_reflns_threshold_expression 'I > 2\s(I)'
_cod_data_source_file d1sc02210e2.cif
_cod_data_source_block 0714A-1_a
_cod_original_cell_volume 3301.3(18)
_cod_database_code 1563595
_shelx_shelxl_version_number 2018/3
_shelx_space_group_comment
;
The symmetry employed for this shelxl refinement is uniquely defined
by the following loop, which should always be used as a source of
symmetry information in preference to the above space-group names.
They are only intended as comments.
;

loop_
_space_group_symop_operation_xyz
'x, y, z'
'-x, -y, z+1/2'
'x+1/2, -y, z'
'-x+1/2, y, z+1/2'

loop_
_atom_site_label
_atom_site_type_symbol
_atom_site_fract_x
_atom_site_fract_y
_atom_site_fract_z
_atom_site_U_iso_or_equiv
_atom_site_adp_type
_atom_site_occupancy
_atom_site_site_symmetry_order
_atom_site_calc_flag
_atom_site_refinement_flags_posn
_atom_site_refinement_flags_adp
_atom_site_refinement_flags_occupancy
_atom_site_disorder_assembly
_atom_site_disorder_group
Ni1 Ni 0.51946(7) 0.78410(4) 0.44253(5) 0.0208(2) Uani 1 1 d . . . . .
P2 P 0.66572(15) 0.75107(10) 0.36521(10) 0.0216(4) Uani 1 1 d . . . . .
P1 P 0.39041(17) 0.80819(10) 0.53277(10) 0.0240(4) Uani 1 1 d . . . . .
N1 N 0.5685(5) 0.6920(3) 0.4992(3) 0.0196(12) Uani 1 1 d . . . . .
C12 C 0.6562(6) 0.6393(4) 0.4711(4) 0.0196(14) Uani 1 1 d . . . . .
C2 C 0.3675(6) 0.7130(4) 0.6620(4) 0.0249(15) Uani 1 1 d . . . . .
H2 H 0.308917 0.748867 0.679037 0.030 Uiso 1 1 calc R U . . .
C7 C 0.6948(6) 0.5697(4) 0.5092(4) 0.0208(14) Uani 1 1 d . . . . .
C5 C 0.5468(6) 0.6080(4) 0.6110(4) 0.0191(14) Uani 1 1 d . . . . .
C10 C 0.7921(6) 0.6025(4) 0.3690(4) 0.0241(14) Uani 1 1 d . . . . .
H10 H 0.822838 0.613461 0.321941 0.029 Uiso 1 1 calc R U . . .
C4 C 0.4883(6) 0.5967(4) 0.6783(4) 0.0240(15) Uani 1 1 d . . . . .
H4 H 0.511084 0.553312 0.706966 0.029 Uiso 1 1 calc R U . . .
C3 C 0.3967(6) 0.6471(4) 0.7055(4) 0.0250(15) Uani 1 1 d . . . . .
C8 C 0.7803(6) 0.5204(4) 0.4761(4) 0.0247(15) Uani 1 1 d . . . . .
H8 H 0.806174 0.475856 0.502078 0.030 Uiso 1 1 calc R U . . .
C9 C 0.8301(6) 0.5339(4) 0.4057(4) 0.0264(16) Uani 1 1 d . . . . .
C11 C 0.7088(6) 0.6549(4) 0.4018(4) 0.0219(15) Uani 1 1 d . . . . .
C13 C 0.5154(6) 0.6748(4) 0.5667(4) 0.0173(13) Uani 1 1 d . . . . .
C27 C 0.8057(6) 0.8121(4) 0.3767(4) 0.0303(17) Uani 1 1 d . . . . .
H27 H 0.785995 0.865493 0.358937 0.036 Uiso 1 1 calc R U . . .
C1 C 0.4233(6) 0.7262(4) 0.5943(4) 0.0205(14) Uani 1 1 d . . . . .
C6 C 0.6509(7) 0.5522(4) 0.5882(4) 0.0243(15) Uani 1 1 d . . . . .
C24 C 0.6459(7) 0.7388(4) 0.2644(4) 0.0274(16) Uani 1 1 d . . . . .
H24 H 0.719252 0.711109 0.246096 0.033 Uiso 1 1 calc R U . . .
C20 C 0.1971(8) 0.7198(5) 0.4785(5) 0.048(2) Uani 1 1 d . . . . .
H20A H 0.202093 0.681042 0.517328 0.072 Uiso 1 1 calc R U . . .
H20B H 0.255957 0.707386 0.440464 0.072 Uiso 1 1 calc R U . . .
H20C H 0.115599 0.719560 0.457711 0.072 Uiso 1 1 calc R U . . .
C26 C 0.6391(8) 0.8186(5) 0.2226(4) 0.0365(18) Uani 1 1 d . . . . .
H26A H 0.628327 0.808846 0.170514 0.055 Uiso 1 1 calc R U . . .
H26B H 0.714075 0.847594 0.230390 0.055 Uiso 1 1 calc R U . . .
H26C H 0.570655 0.848821 0.240942 0.055 Uiso 1 1 calc R U . . .
C15 C 0.9242(7) 0.4784(4) 0.3727(4) 0.0332(17) Uani 1 1 d . . . . .
H15A H 1.005441 0.495290 0.386693 0.050 Uiso 1 1 calc R U . . .
H15B H 0.917080 0.478835 0.319602 0.050 Uiso 1 1 calc R U . . .
H15C H 0.910034 0.425711 0.390824 0.050 Uiso 1 1 calc R U . . .
C28 C 0.8373(7) 0.8189(5) 0.4590(5) 0.040(2) Uani 1 1 d . . . . .
H28A H 0.859828 0.767691 0.477876 0.059 Uiso 1 1 calc R U . . .
H28B H 0.766977 0.838325 0.485727 0.059 Uiso 1 1 calc R U . . .
H28C H 0.905071 0.854827 0.465304 0.059 Uiso 1 1 calc R U . . .
C21 C 0.4099(8) 0.8980(4) 0.5912(5) 0.0374(19) Uani 1 1 d . . . . .
H21 H 0.360266 0.889911 0.635951 0.045 Uiso 1 1 calc R U . . .
C17 C 0.7628(7) 0.5662(6) 0.6410(4) 0.046(2) Uani 1 1 d . . . . .
H17A H 0.830229 0.532947 0.626145 0.068 Uiso 1 1 calc R U . . .
H17B H 0.739462 0.553518 0.691038 0.068 Uiso 1 1 calc R U . . .
H17C H 0.787656 0.620678 0.638451 0.068 Uiso 1 1 calc R U . . .
C29 C 0.9177(7) 0.7830(5) 0.3325(5) 0.0382(19) Uani 1 1 d . . . . .
H29A H 0.987076 0.816595 0.342671 0.057 Uiso 1 1 calc R U . . .
H29B H 0.899213 0.784681 0.280412 0.057 Uiso 1 1 calc R U . . .
H29C H 0.936817 0.729670 0.346734 0.057 Uiso 1 1 calc R U . . .
C32 C 0.4367(10) 0.9895(7) 0.3116(5) 0.065(3) Uani 1 1 d D U . . .
H32 H 0.466490 1.040216 0.302247 0.078 Uiso 1 1 calc R U . . .
C18 C 0.2254(7) 0.8028(5) 0.5107(4) 0.0354(18) Uani 1 1 d . . . . .
H18 H 0.209558 0.841434 0.471224 0.043 Uiso 1 1 calc R U . . .
C14 C 0.3336(7) 0.6303(4) 0.7783(4) 0.0328(17) Uani 1 1 d . . . . .
H14A H 0.385410 0.647394 0.818453 0.049 Uiso 1 1 calc R U . . .
H14B H 0.318672 0.574429 0.782699 0.049 Uiso 1 1 calc R U . . .
H14C H 0.256667 0.658238 0.780276 0.049 Uiso 1 1 calc R U . . .
C25 C 0.5369(7) 0.6865(5) 0.2480(5) 0.0370(19) Uani 1 1 d . . . . .
H25A H 0.463559 0.710188 0.267775 0.055 Uiso 1 1 calc R U . . .
H25B H 0.549330 0.635534 0.270421 0.055 Uiso 1 1 calc R U . . .
H25C H 0.528460 0.680321 0.195257 0.055 Uiso 1 1 calc R U . . .
C33 C 0.3452(11) 0.9630(6) 0.2758(7) 0.070(3) Uani 1 1 d D U . . .
H33 H 0.310794 0.995521 0.239690 0.084 Uiso 1 1 calc R U . . .
C30 C 0.4564(9) 0.8687(5) 0.3794(5) 0.049(2) Uani 1 1 d D U . . .
C16 C 0.6104(9) 0.4657(4) 0.5943(5) 0.048(2) Uani 1 1 d . . . . .
H16A H 0.552090 0.454035 0.555686 0.072 Uiso 1 1 calc R U . . .
H16B H 0.572638 0.456962 0.641761 0.072 Uiso 1 1 calc R U . . .
H16C H 0.680890 0.431807 0.589174 0.072 Uiso 1 1 calc R U . . .
C23 C 0.3598(10) 0.9723(5) 0.5527(5) 0.052(2) Uani 1 1 d . . . . .
H23A H 0.370140 1.017219 0.584848 0.078 Uiso 1 1 calc R U . . .
H23B H 0.273856 0.965246 0.541999 0.078 Uiso 1 1 calc R U . . .
H23C H 0.404087 0.981097 0.507352 0.078 Uiso 1 1 calc R U . . .
C36 C 0.5934(9) 0.9702(7) 0.4061(6) 0.068(3) Uani 1 1 d . U . . .
H36A H 0.565349 1.008543 0.441643 0.101 Uiso 1 1 calc R U . . .
H36B H 0.651431 0.994616 0.372994 0.101 Uiso 1 1 calc R U . . .
H36C H 0.632304 0.926998 0.431480 0.101 Uiso 1 1 calc R U . . .
C22 C 0.5418(10) 0.9051(6) 0.6159(5) 0.057(3) Uani 1 1 d . . . . .
H22A H 0.594059 0.910781 0.573228 0.085 Uiso 1 1 calc R U . . .
H22B H 0.564898 0.858425 0.642894 0.085 Uiso 1 1 calc R U . . .
H22C H 0.550521 0.950675 0.647284 0.085 Uiso 1 1 calc R U . . .
C35 C 0.3439(9) 0.8428(6) 0.3350(5) 0.056(2) Uani 1 1 d D U . . .
H35 H 0.310742 0.792617 0.342619 0.068 Uiso 1 1 calc R U . . .
C31 C 0.4924(10) 0.9418(5) 0.3652(6) 0.059(2) Uani 1 1 d D U . . .
C34 C 0.2933(11) 0.8902(6) 0.2865(5) 0.067(3) Uani 1 1 d D U . . .
H34 H 0.223902 0.874785 0.259824 0.080 Uiso 1 1 calc R U . . .
C19 C 0.1370(8) 0.8225(7) 0.5756(5) 0.062(3) Uani 1 1 d . . . . .
H19A H 0.053500 0.822378 0.557897 0.094 Uiso 1 1 calc R U . . .
H19B H 0.156605 0.873899 0.595100 0.094 Uiso 1 1 calc R U . . .
H19C H 0.145985 0.783535 0.613962 0.094 Uiso 1 1 calc R U . . .

loop_
_atom_site_aniso_label
_atom_site_aniso_U_11
_atom_site_aniso_U_22
_atom_site_aniso_U_33
_atom_site_aniso_U_23
_atom_site_aniso_U_13
_atom_site_aniso_U_12
Ni1 0.0269(4) 0.0163(4) 0.0193(4) 0.0004(4) 0.0008(5) 0.0008(3)
P2 0.0254(9) 0.0179(8) 0.0213(8) 0.0002(7) 0.0009(8) -0.0016(7)
P1 0.0314(10) 0.0209(8) 0.0197(9) 0.0012(7) 0.0005(8) 0.0053(7)
N1 0.025(3) 0.019(3) 0.015(3) -0.001(2) 0.003(2) 0.001(2)
C12 0.020(3) 0.018(3) 0.021(3) -0.001(3) 0.000(3) -0.001(3)
C2 0.020(4) 0.027(4) 0.028(4) -0.006(3) 0.001(3) 0.004(3)
C7 0.022(3) 0.018(3) 0.023(3) 0.001(3) 0.000(3) -0.002(3)
C5 0.017(3) 0.019(3) 0.021(4) -0.001(3) -0.001(3) 0.001(3)
C10 0.031(4) 0.025(3) 0.016(3) -0.001(3) 0.005(3) 0.001(3)
C4 0.029(4) 0.020(3) 0.023(4) 0.008(3) 0.000(3) 0.004(3)
C3 0.027(4) 0.027(4) 0.021(4) 0.000(3) 0.002(3) 0.002(3)
C8 0.028(4) 0.018(3) 0.028(4) -0.001(3) 0.003(3) 0.005(3)
C9 0.025(4) 0.023(4) 0.031(4) -0.004(3) 0.000(3) 0.003(3)
C11 0.020(3) 0.020(3) 0.025(4) 0.000(3) 0.001(3) 0.005(3)
C13 0.020(3) 0.015(3) 0.017(3) -0.005(3) -0.004(3) -0.003(3)
C27 0.025(4) 0.023(3) 0.042(5) 0.003(3) -0.001(3) 0.001(3)
C1 0.024(3) 0.019(3) 0.018(3) 0.004(3) -0.001(3) 0.006(3)
C6 0.035(4) 0.020(3) 0.018(3) 0.009(3) 0.004(3) 0.009(3)
C24 0.030(4) 0.026(4) 0.026(4) -0.001(3) 0.002(3) 0.000(3)
C20 0.048(5) 0.050(5) 0.046(5) 0.018(4) -0.016(4) -0.019(4)
C26 0.046(5) 0.037(4) 0.026(4) 0.013(3) 0.004(4) 0.003(4)
C15 0.042(4) 0.029(4) 0.028(4) -0.001(3) 0.003(4) 0.008(3)
C28 0.035(4) 0.037(4) 0.046(6) -0.006(4) -0.010(4) -0.001(3)
C21 0.053(5) 0.024(4) 0.036(4) 0.002(3) 0.010(4) 0.004(4)
C17 0.034(4) 0.073(6) 0.030(4) -0.001(4) 0.001(4) 0.024(4)
C29 0.028(4) 0.035(4) 0.052(5) -0.003(4) 0.007(4) -0.006(3)
C32 0.079(7) 0.084(7) 0.033(5) 0.010(5) 0.011(5) 0.054(6)
C18 0.033(4) 0.050(5) 0.023(4) 0.009(4) -0.001(3) 0.007(4)
C14 0.039(4) 0.033(4) 0.026(4) 0.005(3) 0.006(3) 0.004(3)
C25 0.037(5) 0.042(5) 0.032(5) -0.007(4) -0.005(3) -0.004(4)
C33 0.105(8) 0.041(5) 0.064(7) 0.010(5) 0.036(6) 0.019(6)
C30 0.075(6) 0.033(4) 0.039(5) 0.002(4) 0.028(4) 0.019(4)
C16 0.076(6) 0.023(4) 0.046(5) 0.002(4) 0.031(5) 0.008(4)
C23 0.082(7) 0.028(4) 0.047(6) 0.000(4) 0.019(5) 0.018(4)
C36 0.040(5) 0.099(8) 0.064(6) -0.011(6) 0.023(4) 0.013(5)
C22 0.089(8) 0.043(5) 0.039(5) -0.008(4) -0.015(5) -0.020(5)
C35 0.074(6) 0.060(6) 0.034(5) 0.010(4) 0.018(4) 0.030(5)
C31 0.076(6) 0.051(5) 0.051(6) -0.003(5) 0.025(5) 0.006(4)
C34 0.094(8) 0.064(6) 0.043(6) 0.005(5) 0.004(5) 0.026(5)
C19 0.028(5) 0.115(9) 0.045(6) 0.011(6) 0.007(4) 0.021(5)

loop_
_atom_type_symbol
_atom_type_description
_atom_type_scat_dispersion_real
_atom_type_scat_dispersion_imag
_atom_type_scat_source
C C 0.0033 0.0016 'International Tables Vol C Tables 4.2.6.8 and 6.1.1.4'
H H 0.0000 0.0000 'International Tables Vol C Tables 4.2.6.8 and 6.1.1.4'
N N 0.0061 0.0033 'International Tables Vol C Tables 4.2.6.8 and 6.1.1.4'
P P 0.1023 0.0942 'International Tables Vol C Tables 4.2.6.8 and 6.1.1.4'
Ni Ni 0.3393 1.1124 'International Tables Vol C Tables 4.2.6.8 and 6.1.1.4'

loop_
_geom_angle_atom_site_label_1
_geom_angle_atom_site_label_2
_geom_angle_atom_site_label_3
_geom_angle
_geom_angle_site_symmetry_1
_geom_angle_site_symmetry_3
_geom_angle_publ_flag
N1 Ni1 C30 173.2(3) . . ?
N1 Ni1 P2 86.06(17) . . ?
C30 Ni1 P2 94.0(2) . . ?
N1 Ni1 P1 86.18(17) . . ?
C30 Ni1 P1 94.2(2) . . ?
P2 Ni1 P1 171.21(8) . . ?
C11 P2 C24 106.8(3) . . ?
C11 P2 C27 104.3(3) . . ?
C24 P2 C27 105.6(4) . . ?
C11 P2 Ni1 100.6(2) . . ?
C24 P2 Ni1 125.0(3) . . ?
C27 P2 Ni1 112.5(3) . . ?
C1 P1 C18 106.7(3) . . ?
C1 P1 C21 104.8(3) . . ?
C18 P1 C21 105.9(4) . . ?
C1 P1 Ni1 100.8(2) . . ?
C18 P1 Ni1 117.0(3) . . ?
C21 P1 Ni1 120.0(3) . . ?
C13 N1 C12 118.0(5) . . ?
C13 N1 Ni1 121.3(4) . . ?
C12 N1 Ni1 120.6(4) . . ?
C11 C12 N1 118.7(6) . . ?
C11 C12 C7 117.8(6) . . ?
N1 C12 C7 123.4(6) . . ?
C1 C2 C3 121.7(6) . . ?
C1 C2 H2 119.2 . . ?
C3 C2 H2 119.2 . . ?
C8 C7 C12 119.0(6) . . ?
C8 C7 C6 119.6(6) . . ?
C12 C7 C6 121.1(6) . . ?
C4 C5 C13 119.4(6) . . ?
C4 C5 C6 119.4(6) . . ?
C13 C5 C6 121.0(5) . . ?
C9 C10 C11 121.1(6) . . ?
C9 C10 H10 119.5 . . ?
C11 C10 H10 119.5 . . ?
C5 C4 C3 123.4(6) . . ?
C5 C4 H4 118.3 . . ?
C3 C4 H4 118.3 . . ?
C4 C3 C2 116.7(6) . . ?
C4 C3 C14 120.9(6) . . ?
C2 C3 C14 122.4(6) . . ?
C7 C8 C9 123.6(7) . . ?
C7 C8 H8 118.2 . . ?
C9 C8 H8 118.2 . . ?
C10 C9 C8 116.8(6) . . ?
C10 C9 C15 121.9(7) . . ?
C8 C9 C15 121.2(6) . . ?
C10 C11 C12 121.5(6) . . ?
C10 C11 P2 125.5(5) . . ?
C12 C11 P2 112.9(5) . . ?
N1 C13 C1 118.6(6) . . ?
N1 C13 C5 124.2(6) . . ?
C1 C13 C5 117.2(6) . . ?
C28 C27 C29 110.5(6) . . ?
C28 C27 P2 109.6(5) . . ?
C29 C27 P2 114.5(5) . . ?
C28 C27 H27 107.3 . . ?
C29 C27 H27 107.3 . . ?
P2 C27 H27 107.3 . . ?
C2 C1 C13 121.5(6) . . ?
C2 C1 P1 125.3(5) . . ?
C13 C1 P1 113.1(5) . . ?
C5 C6 C7 111.2(5) . . ?
C5 C6 C16 110.9(6) . . ?
C7 C6 C16 109.9(6) . . ?
C5 C6 C17 108.5(6) . . ?
C7 C6 C17 107.2(6) . . ?
C16 C6 C17 108.9(7) . . ?
C25 C24 C26 112.2(7) . . ?
C25 C24 P2 110.6(5) . . ?
C26 C24 P2 112.9(5) . . ?
C25 C24 H24 106.9 . . ?
C26 C24 H24 106.9 . . ?
P2 C24 H24 106.9 . . ?
C18 C20 H20A 109.5 . . ?
C18 C20 H20B 109.5 . . ?
H20A C20 H20B 109.5 . . ?
C18 C20 H20C 109.5 . . ?
H20A C20 H20C 109.5 . . ?
H20B C20 H20C 109.5 . . ?
C24 C26 H26A 109.5 . . ?
C24 C26 H26B 109.5 . . ?
H26A C26 H26B 109.5 . . ?
C24 C26 H26C 109.5 . . ?
H26A C26 H26C 109.5 . . ?
H26B C26 H26C 109.5 . . ?
C9 C15 H15A 109.5 . . ?
C9 C15 H15B 109.5 . . ?
H15A C15 H15B 109.5 . . ?
C9 C15 H15C 109.5 . . ?
H15A C15 H15C 109.5 . . ?
H15B C15 H15C 109.5 . . ?
C27 C28 H28A 109.5 . . ?
C27 C28 H28B 109.5 . . ?
H28A C28 H28B 109.5 . . ?
C27 C28 H28C 109.5 . . ?
H28A C28 H28C 109.5 . . ?
H28B C28 H28C 109.5 . . ?
C22 C21 C23 113.9(7) . . ?
C22 C21 P1 110.0(6) . . ?
C23 C21 P1 111.9(6) . . ?
C22 C21 H21 106.9 . . ?
C23 C21 H21 106.9 . . ?
P1 C21 H21 106.9 . . ?
C6 C17 H17A 109.5 . . ?
C6 C17 H17B 109.5 . . ?
H17A C17 H17B 109.5 . . ?
C6 C17 H17C 109.5 . . ?
H17A C17 H17C 109.5 . . ?
H17B C17 H17C 109.5 . . ?
C27 C29 H29A 109.5 . . ?
C27 C29 H29B 109.5 . . ?
H29A C29 H29B 109.5 . . ?
C27 C29 H29C 109.5 . . ?
H29A C29 H29C 109.5 . . ?
H29B C29 H29C 109.5 . . ?
C33 C32 C31 119.2(12) . . ?
C33 C32 H32 120.4 . . ?
C31 C32 H32 120.4 . . ?
C20 C18 C19 110.8(8) . . ?
C20 C18 P1 108.6(5) . . ?
C19 C18 P1 115.5(6) . . ?
C20 C18 H18 107.2 . . ?
C19 C18 H18 107.2 . . ?
P1 C18 H18 107.2 . . ?
C3 C14 H14A 109.5 . . ?
C3 C14 H14B 109.5 . . ?
H14A C14 H14B 109.5 . . ?
C3 C14 H14C 109.5 . . ?
H14A C14 H14C 109.5 . . ?
H14B C14 H14C 109.5 . . ?
C24 C25 H25A 109.5 . . ?
C24 C25 H25B 109.5 . . ?
H25A C25 H25B 109.5 . . ?
C24 C25 H25C 109.5 . . ?
H25A C25 H25C 109.5 . . ?
H25B C25 H25C 109.5 . . ?
C32 C33 C34 124.8(12) . . ?
C32 C33 H33 117.6 . . ?
C34 C33 H33 117.6 . . ?
C31 C30 C35 113.8(9) . . ?
C31 C30 Ni1 134.0(9) . . ?
C35 C30 Ni1 112.1(6) . . ?
C6 C16 H16A 109.5 . . ?
C6 C16 H16B 109.5 . . ?
H16A C16 H16B 109.5 . . ?
C6 C16 H16C 109.5 . . ?
H16A C16 H16C 109.5 . . ?
H16B C16 H16C 109.5 . . ?
C21 C23 H23A 109.5 . . ?
C21 C23 H23B 109.5 . . ?
H23A C23 H23B 109.5 . . ?
C21 C23 H23C 109.5 . . ?
H23A C23 H23C 109.5 . . ?
H23B C23 H23C 109.5 . . ?
C31 C36 H36A 109.5 . . ?
C31 C36 H36B 109.5 . . ?
H36A C36 H36B 109.5 . . ?
C31 C36 H36C 109.5 . . ?
H36A C36 H36C 109.5 . . ?
H36B C36 H36C 109.5 . . ?
C21 C22 H22A 109.5 . . ?
C21 C22 H22B 109.5 . . ?
H22A C22 H22B 109.5 . . ?
C21 C22 H22C 109.5 . . ?
H22A C22 H22C 109.5 . . ?
H22B C22 H22C 109.5 . . ?
C34 C35 C30 120.8(10) . . ?
C34 C35 H35 119.6 . . ?
C30 C35 H35 119.6 . . ?
C30 C31 C32 123.1(11) . . ?
C30 C31 C36 116.7(10) . . ?
C32 C31 C36 120.2(10) . . ?
C35 C34 C33 118.2(12) . . ?
C35 C34 H34 120.9 . . ?
C33 C34 H34 120.9 . . ?
C18 C19 H19A 109.5 . . ?
C18 C19 H19B 109.5 . . ?
H19A C19 H19B 109.5 . . ?
C18 C19 H19C 109.5 . . ?
H19A C19 H19C 109.5 . . ?
H19B C19 H19C 109.5 . . ?

loop_
_geom_bond_atom_site_label_1
_geom_bond_atom_site_label_2
_geom_bond_distance
_geom_bond_site_symmetry_2
_geom_bond_publ_flag
Ni1 N1 1.934(5) . ?
Ni1 C30 1.950(9) . ?
Ni1 P2 2.184(2) . ?
Ni1 P1 2.184(2) . ?
P2 C11 1.814(7) . ?
P2 C24 1.841(7) . ?
P2 C27 1.847(7) . ?
P1 C1 1.810(6) . ?
P1 C18 1.836(8) . ?
P1 C21 1.857(8) . ?
N1 C13 1.377(8) . ?
N1 C12 1.398(8) . ?
C12 C11 1.397(9) . ?
C12 C7 1.424(9) . ?
C2 C1 1.379(10) . ?
C2 C3 1.398(10) . ?
C2 H2 0.9300 . ?
C7 C8 1.382(9) . ?
C7 C6 1.529(9) . ?
C5 C4 1.382(10) . ?
C5 C13 1.425(9) . ?
C5 C6 1.527(9) . ?
C10 C9 1.396(10) . ?
C10 C11 1.397(9) . ?
C10 H10 0.9300 . ?
C4 C3 1.398(9) . ?
C4 H4 0.9300 . ?
C3 C14 1.507(10) . ?
C8 C9 1.397(9) . ?
C8 H8 0.9300 . ?
C9 C15 1.508(9) . ?
C13 C1 1.413(9) . ?
C27 C28 1.527(11) . ?
C27 C29 1.533(10) . ?
C27 H27 0.9800 . ?
C6 C16 1.530(10) . ?
C6 C17 1.561(11) . ?
C24 C25 1.506(10) . ?
C24 C26 1.545(10) . ?
C24 H24 0.9800 . ?
C20 C18 1.548(12) . ?
C20 H20A 0.9600 . ?
C20 H20B 0.9600 . ?
C20 H20C 0.9600 . ?
C26 H26A 0.9600 . ?
C26 H26B 0.9600 . ?
C26 H26C 0.9600 . ?
C15 H15A 0.9600 . ?
C15 H15B 0.9600 . ?
C15 H15C 0.9600 . ?
C28 H28A 0.9600 . ?
C28 H28B 0.9600 . ?
C28 H28C 0.9600 . ?
C21 C22 1.503(13) . ?
C21 C23 1.534(11) . ?
C21 H21 0.9800 . ?
C17 H17A 0.9600 . ?
C17 H17B 0.9600 . ?
C17 H17C 0.9600 . ?
C29 H29A 0.9600 . ?
C29 H29B 0.9600 . ?
C29 H29C 0.9600 . ?
C32 C33 1.265(13) . ?
C32 C31 1.396(12) . ?
C32 H32 0.9300 . ?
C18 C19 1.549(12) . ?
C18 H18 0.9800 . ?
C14 H14A 0.9600 . ?
C14 H14B 0.9600 . ?
C14 H14C 0.9600 . ?
C25 H25A 0.9600 . ?
C25 H25B 0.9600 . ?
C25 H25C 0.9600 . ?
C33 C34 1.366(13) . ?
C33 H33 0.9300 . ?
C30 C31 1.320(12) . ?
C30 C35 1.524(13) . ?
C16 H16A 0.9600 . ?
C16 H16B 0.9600 . ?
C16 H16C 0.9600 . ?
C23 H23A 0.9600 . ?
C23 H23B 0.9600 . ?
C23 H23C 0.9600 . ?
C36 C31 1.404(14) . ?
C36 H36A 0.9600 . ?
C36 H36B 0.9600 . ?
C36 H36C 0.9600 . ?
C22 H22A 0.9600 . ?
C22 H22B 0.9600 . ?
C22 H22C 0.9600 . ?
C35 C34 1.307(11) . ?
C35 H35 0.9300 . ?
C34 H34 0.9300 . ?
C19 H19A 0.9600 . ?
C19 H19B 0.9600 . ?
C19 H19C 0.9600 . ?
